data_2108686
loop_
_publ_author_name
'Zhang, Xiaoyu'
'Yang, Qinglin'
'Yun, Meng'
'Si, Changdai'
'An, Ning'
'Jia, Meimei'
'Liu, Jiacheng'
'Dong, Xiuyan'

_publ_section_title
;
 Seven new metal--organic frameworks assembled from semi-rigid
 polycarboxylate and auxiliary N-donor ligands: syntheses, structures and
 properties
;
_journal_coeditor_code RM5037SUP1
_journal_issue 6
_journal_name_full 'Acta Crystallographica Section B'
_journal_page_first
;
;
_journal_paper_doi 10.1107/S2052520620012834
_journal_volume 76
_journal_year 2020
_chemical_formula_iupac '[Ni2 (C16 H7 O9) (O H) (C10 H8 N2) (H2 O1)]'
_chemical_formula_moiety 'C26 H18 N2 Ni2 O11'
_chemical_formula_sum 'C26 H18 N2 Ni2 O11'
_chemical_formula_weight 651.84
_chemical_name_systematic
Poly[\m-aqua-(\m-4,4'-bipyridine)[\m~5~-3-(3-carboxy-5-carboxylatophenoxy)phthalato]-\m~3~-hydroxido-dinickel(II)]
_space_group_IT_number 2
_space_group_name_Hall '-P 1'
_space_group_name_H-M_alt 'P -1'
_symmetry_cell_setting triclinic
_symmetry_space_group_name_H-M 'P -1'
_atom_sites_solution_hydrogens geom
_atom_sites_solution_primary direct
_atom_sites_solution_secondary difmap
_audit_creation_method SHELXL-97
_cell_angle_alpha 112.261(5)
_cell_angle_beta 106.134(5)
_cell_angle_gamma 97.765(6)
_cell_formula_units_Z 2
_cell_length_a 9.2229(8)
_cell_length_b 12.2226(10)
_cell_length_c 13.0730(11)
_cell_measurement_reflns_used 4552
_cell_measurement_temperature 293(2)
_cell_measurement_theta_max 67.23
_cell_measurement_theta_min 4.06
_cell_volume 1261.3(2)
_computing_cell_refinement 'SAINT (Bruker, 2015)'
_computing_data_collection 'APEX2 (Bruker, 2015)'
_computing_data_reduction 'SAINT (Bruker, 2015)'
_computing_molecular_graphics 'SHELXTL (Sheldrick, 2008)'
_computing_publication_material 'SHELXTL (Sheldrick, 2008)'
_computing_structure_refinement 'SHELXL97 (Sheldrick, 2008)'
_computing_structure_solution 'SHELXS97 (Sheldrick, 2008)'
_diffrn_ambient_temperature 293(2)
_diffrn_measured_fraction_theta_full 0.961
_diffrn_measured_fraction_theta_max 0.961
_diffrn_measurement_device_type 'Bruker APEXII CCD'
_diffrn_measurement_method '\f and \w scans'
_diffrn_radiation_monochromator graphite
_diffrn_radiation_source 'fine-focus sealed tube'
_diffrn_radiation_type CuK\a
_diffrn_radiation_wavelength 1.54178
_diffrn_reflns_av_R_equivalents 0.0282
_diffrn_reflns_av_sigmaI/netI 0.0440
_diffrn_reflns_limit_h_max 10
_diffrn_reflns_limit_h_min -10
_diffrn_reflns_limit_k_max 14
_diffrn_reflns_limit_k_min -14
_diffrn_reflns_limit_l_max 14
_diffrn_reflns_limit_l_min -15
_diffrn_reflns_number 7925
_diffrn_reflns_theta_full 63.00
_diffrn_reflns_theta_max 63.00
_diffrn_reflns_theta_min 4.06
_exptl_absorpt_coefficient_mu 2.467
_exptl_absorpt_correction_T_max 0.7731
_exptl_absorpt_correction_T_min 0.6936
_exptl_absorpt_correction_type multi-scan
_exptl_absorpt_process_details '(SADABS; Sheldrick, 1997)'
_exptl_crystal_colour green
_exptl_crystal_density_diffrn 1.716
_exptl_crystal_density_method 'not measured'
_exptl_crystal_description block
_exptl_crystal_F_000 664
_exptl_crystal_size_max 0.16
_exptl_crystal_size_mid 0.14
_exptl_crystal_size_min 0.11
_refine_diff_density_max 1.056
_refine_diff_density_min -0.371
_refine_diff_density_rms 0.114
_refine_ls_extinction_method none
_refine_ls_goodness_of_fit_ref 1.051
_refine_ls_hydrogen_treatment mixed
_refine_ls_matrix_type full
_refine_ls_number_parameters 370
_refine_ls_number_reflns 3886
_refine_ls_number_restraints 0
_refine_ls_restrained_S_all 1.051
_refine_ls_R_factor_all 0.0534
_refine_ls_R_factor_gt 0.0486
_refine_ls_shift/su_max 0.001
_refine_ls_shift/su_mean 0.000
_refine_ls_structure_factor_coef Fsqd
_refine_ls_weighting_details 'calc w=1/[\s^2^(Fo^2^)+(0.1006P)^2^+0.9450P] where P=(Fo^2^+2Fc^2^)/3'
_refine_ls_weighting_scheme calc
_refine_ls_wR_factor_gt 0.1413
_refine_ls_wR_factor_ref 0.1456
_reflns_number_gt 3421
_reflns_number_total 3886
_reflns_threshold_expression >2sigma(I)
_cod_data_source_file rm5037sup1.cif
_cod_data_source_block 5
_cod_depositor_comments
;
The following automatic conversions were performed:

data item '_symmetry_cell_setting' value 'Triclinic' was changed to
'triclinic' in accordance with the
/home/data/users/saulius/crontab/automatic-downloads/rss-feeds/IUCr/lib/dictionaries/cif_core.dic
dictionary named 'cif_core.dic' version 2.4.2 last updated on
2011-04-26.

Automatic conversion script
Id: cif_fix_values 7556 2019-12-06 15:28:31Z antanas 
;
_cod_original_cell_volume 1261.34(18)
_cod_original_sg_symbol_H-M 'P-1   '
_cod_database_code 2108686
_publcif_datablock.id {c43cefde-066a-45d2-aeb9-c37e508688e5}

loop_
_symmetry_equiv_pos_as_xyz
'x, y, z'
'-x, -y, -z'

loop_
_atom_site_label
_atom_site_type_symbol
_atom_site_fract_x
_atom_site_fract_y
_atom_site_fract_z
_atom_site_U_iso_or_equiv
_atom_site_adp_type
_atom_site_occupancy
_atom_site_symmetry_multiplicity
_atom_site_calc_flag
_atom_site_refinement_flags
_atom_site_disorder_assembly
_atom_site_disorder_group
Ni1 Ni 0.44326(6) 0.11611(5) 0.99496(4) 0.0211(2) Uani 1 1 d . . .
Ni2 Ni 0.51874(6) -0.10978(5) 0.76578(4) 0.0233(2) Uani 1 1 d . . .
C1 C 0.3857(4) 0.3452(3) 0.5192(3) 0.0249(7) Uani 1 1 d . . .
C2 C 0.3843(4) 0.4635(3) 0.5851(3) 0.0259(7) Uani 1 1 d . . .
H2A H 0.3311 0.5055 0.5479 0.031 Uiso 1 1 calc R . .
C3 C 0.4626(4) 0.5205(3) 0.7076(3) 0.0230(7) Uani 1 1 d . . .
C4 C 0.5398(4) 0.4571(3) 0.7629(3) 0.0256(7) Uani 1 1 d . . .
H4 H 0.5889 0.4933 0.8449 0.031 Uiso 1 1 calc R . .
C5 C 0.5432(4) 0.3398(3) 0.6955(3) 0.0239(7) Uani 1 1 d . . .
C6 C 0.4680(4) 0.2835(3) 0.5747(3) 0.0255(7) Uani 1 1 d . . .
H6 H 0.4720 0.2047 0.5303 0.031 Uiso 1 1 calc R . .
C7 C 0.3068(4) 0.2793(3) 0.3875(3) 0.0285(7) Uani 1 1 d . . .
C8 C 0.4723(4) 0.6541(3) 0.7769(3) 0.0242(7) Uani 1 1 d . . .
C9 C 0.7696(4) 0.3075(3) 0.8141(3) 0.0247(7) Uani 1 1 d . . .
C10 C 0.8803(4) 0.3904(3) 0.8078(3) 0.0304(8) Uani 1 1 d . . .
H10 H 0.8511 0.4280 0.7584 0.037 Uiso 1 1 calc R . .
C11 C 1.0362(4) 0.4161(4) 0.8773(3) 0.0334(8) Uani 1 1 d . . .
H11 H 1.1129 0.4702 0.8729 0.040 Uiso 1 1 calc R . .
C12 C 1.0788(4) 0.3621(3) 0.9530(3) 0.0302(8) Uani 1 1 d . . .
H12 H 1.1835 0.3815 0.9999 0.036 Uiso 1 1 calc R . .
C13 C 0.9671(4) 0.2796(3) 0.9595(3) 0.0246(7) Uani 1 1 d . . .
C14 C 0.8092(4) 0.2497(3) 0.8878(3) 0.0223(7) Uani 1 1 d . . .
C15 C 1.0136(4) 0.2221(3) 1.0433(3) 0.0296(8) Uani 1 1 d . . .
C16 C 0.6799(4) 0.1566(3) 0.8818(3) 0.0237(7) Uani 1 1 d . . .
C17 C 0.2938(4) 0.2038(3) 0.8127(3) 0.0296(7) Uani 1 1 d . . .
H17 H 0.3935 0.2567 0.8424 0.036 Uiso 1 1 calc R . .
C18 C 0.1802(4) 0.2057(3) 0.7196(3) 0.0317(8) Uani 1 1 d . . .
H18 H 0.2048 0.2589 0.6877 0.038 Uiso 1 1 calc R . .
C19 C 0.0289(4) 0.1287(3) 0.6726(3) 0.0261(7) Uani 1 1 d . . .
C20 C 0.0012(4) 0.0533(3) 0.7260(3) 0.0313(8) Uani 1 1 d . . .
H20 H -0.0983 0.0014 0.6997 0.038 Uiso 1 1 calc R . .
C21 C 0.1214(4) 0.0550(3) 0.8183(3) 0.0299(8) Uani 1 1 d . . .
H21 H 0.1000 0.0023 0.8514 0.036 Uiso 1 1 calc R . .
C22 C -0.0974(4) 0.1276(3) 0.5719(3) 0.0271(7) Uani 1 1 d . . .
C23 C -0.0833(5) 0.2136(4) 0.5281(4) 0.0502(12) Uani 1 1 d . . .
H23 H 0.0089 0.2764 0.5622 0.060 Uiso 1 1 calc R . .
C24 C -0.2047(5) 0.2068(4) 0.4343(4) 0.0483(11) Uani 1 1 d . . .
H24 H -0.1914 0.2669 0.4079 0.058 Uiso 1 1 calc R . .
C25 C -0.3548(5) 0.0379(4) 0.4224(4) 0.0405(9) Uani 1 1 d . . .
H25 H -0.4483 -0.0239 0.3870 0.049 Uiso 1 1 calc R . .
C26 C -0.2391(5) 0.0399(4) 0.5167(4) 0.0444(10) Uani 1 1 d . . .
H26 H -0.2572 -0.0192 0.5435 0.053 Uiso 1 1 calc R . .
N1 N 0.2663(3) 0.1285(3) 0.8624(2) 0.0241(6) Uani 1 1 d . . .
N2 N -0.3393(3) 0.1199(3) 0.3796(2) 0.0275(6) Uani 1 1 d . . .
O1 O 0.3171(3) 0.1775(2) 0.3313(2) 0.0366(6) Uani 1 1 d . . .
O2 O 0.2273(4) 0.3403(3) 0.3416(2) 0.0473(8) Uani 1 1 d . . .
H2 H 0.1896 0.3024 0.2617 0.057 Uiso 1 1 d R . .
O3 O 0.4375(3) 0.7108(2) 0.7145(2) 0.0363(6) Uani 1 1 d . . .
H3 H 0.4497 0.7954 0.7461 0.044 Uiso 1 1 d R . .
O4 O 0.5200(3) 0.6991(2) 0.88749(19) 0.0279(5) Uani 1 1 d . . .
O5 O 0.6109(3) 0.2686(2) 0.7457(2) 0.0339(6) Uani 1 1 d . . .
O6 O 0.9239(4) 0.1309(3) 1.0330(3) 0.0488(8) Uani 1 1 d . . .
O7 O 1.1500(3) 0.2703(3) 1.1216(2) 0.0394(6) Uani 1 1 d . . .
O8 O 0.6375(3) 0.0538(2) 0.79461(19) 0.0277(5) Uani 1 1 d . . .
O9 O 0.6214(3) 0.1902(2) 0.9601(2) 0.0317(6) Uani 1 1 d . . .
O10 O 0.2902(3) 0.0850(2) 1.08058(19) 0.0240(5) Uani 1 1 d . . .
H10A H 0.2155 0.0218 1.0576 0.029 Uiso 1 1 d R . .
H10B H 0.2461 0.1337 1.1008 0.029 Uiso 1 1 d R . .
O11 O 0.5877(3) 0.0663(2) 1.11352(18) 0.0241(5) Uani 1 1 d . . .

loop_
_atom_site_aniso_label
_atom_site_aniso_U_11
_atom_site_aniso_U_22
_atom_site_aniso_U_33
_atom_site_aniso_U_23
_atom_site_aniso_U_13
_atom_site_aniso_U_12
Ni1 0.0261(3) 0.0220(3) 0.0126(3) 0.0067(2) 0.0009(2) 0.0137(2)
Ni2 0.0320(3) 0.0196(3) 0.0123(3) 0.0057(2) -0.0012(2) 0.0122(2)
C1 0.0319(17) 0.0222(16) 0.0165(16) 0.0073(13) 0.0022(13) 0.0117(13)
C2 0.0337(18) 0.0252(17) 0.0186(16) 0.0115(14) 0.0025(13) 0.0153(14)
C3 0.0285(16) 0.0203(16) 0.0168(15) 0.0079(13) 0.0019(13) 0.0103(13)
C4 0.0291(16) 0.0247(16) 0.0165(15) 0.0075(13) 0.0000(13) 0.0091(13)
C5 0.0254(16) 0.0231(16) 0.0237(16) 0.0142(14) 0.0015(13) 0.0111(13)
C6 0.0297(17) 0.0209(15) 0.0222(16) 0.0078(13) 0.0036(13) 0.0123(13)
C7 0.0382(19) 0.0277(18) 0.0159(16) 0.0079(14) 0.0048(14) 0.0131(15)
C8 0.0274(16) 0.0221(16) 0.0185(16) 0.0080(13) 0.0010(13) 0.0107(13)
C9 0.0280(16) 0.0247(16) 0.0147(14) 0.0056(13) -0.0015(13) 0.0153(13)
C10 0.042(2) 0.0281(17) 0.0264(17) 0.0144(15) 0.0129(15) 0.0170(15)
C11 0.036(2) 0.0342(19) 0.0317(18) 0.0139(16) 0.0139(16) 0.0130(15)
C12 0.0244(16) 0.0315(18) 0.0254(17) 0.0044(15) 0.0048(14) 0.0119(14)
C13 0.0259(16) 0.0271(16) 0.0140(14) 0.0038(13) 0.0002(13) 0.0170(13)
C14 0.0275(16) 0.0190(15) 0.0151(14) 0.0030(12) 0.0033(12) 0.0129(13)
C15 0.0301(18) 0.0303(18) 0.0209(16) 0.0073(14) 0.0005(14) 0.0150(15)
C16 0.0280(16) 0.0241(16) 0.0156(15) 0.0092(13) -0.0022(13) 0.0165(13)
C17 0.0268(17) 0.0355(19) 0.0296(18) 0.0191(16) 0.0051(14) 0.0136(14)
C18 0.0322(18) 0.039(2) 0.0288(18) 0.0228(16) 0.0053(15) 0.0133(16)
C19 0.0318(17) 0.0307(17) 0.0143(15) 0.0094(13) 0.0025(14) 0.0175(14)
C20 0.0292(18) 0.0314(18) 0.0219(17) 0.0108(15) -0.0049(14) 0.0060(14)
C21 0.0348(19) 0.0307(18) 0.0224(17) 0.0152(14) 0.0013(14) 0.0119(15)
C22 0.0327(18) 0.0299(18) 0.0162(15) 0.0092(14) 0.0026(14) 0.0164(15)
C23 0.042(2) 0.049(2) 0.044(2) 0.032(2) -0.0147(19) -0.0042(19)
C24 0.042(2) 0.049(2) 0.045(2) 0.035(2) -0.0122(19) -0.0021(19)
C25 0.035(2) 0.040(2) 0.035(2) 0.0230(18) -0.0091(17) 0.0038(16)
C26 0.040(2) 0.047(2) 0.040(2) 0.032(2) -0.0089(18) 0.0051(18)
N1 0.0289(14) 0.0272(14) 0.0153(12) 0.0089(11) 0.0035(11) 0.0156(12)
N2 0.0343(15) 0.0260(14) 0.0152(13) 0.0073(11) -0.0007(12) 0.0127(12)
O1 0.0533(16) 0.0269(13) 0.0195(12) 0.0028(10) 0.0065(11) 0.0162(12)
O2 0.071(2) 0.0457(16) 0.0157(12) 0.0092(11) -0.0008(12) 0.0343(15)
O3 0.0574(16) 0.0199(12) 0.0182(11) 0.0057(10) -0.0041(11) 0.0152(11)
O4 0.0394(13) 0.0247(12) 0.0147(11) 0.0052(9) 0.0043(10) 0.0153(10)
O5 0.0312(13) 0.0268(12) 0.0354(14) 0.0185(11) -0.0073(11) 0.0094(10)
O6 0.0494(17) 0.0406(16) 0.0418(16) 0.0256(13) -0.0122(13) 0.0053(13)
O7 0.0322(14) 0.0515(17) 0.0234(12) 0.0155(12) -0.0061(11) 0.0141(12)
O8 0.0397(13) 0.0202(11) 0.0177(11) 0.0069(10) 0.0029(10) 0.0113(10)
O9 0.0364(13) 0.0277(13) 0.0272(13) 0.0079(10) 0.0104(11) 0.0120(10)
O10 0.0289(12) 0.0256(11) 0.0163(10) 0.0085(9) 0.0032(9) 0.0156(9)
O11 0.0303(12) 0.0230(11) 0.0136(10) 0.0056(9) -0.0003(9) 0.0151(9)

loop_
_atom_type_symbol
_atom_type_description
_atom_type_scat_dispersion_real
_atom_type_scat_dispersion_imag
_atom_type_scat_source
C C 0.0181 0.0091 'International Tables Vol C Tables 4.2.6.8 and 6.1.1.4'
H H 0.0000 0.0000 'International Tables Vol C Tables 4.2.6.8 and 6.1.1.4'
N N 0.0311 0.0180 'International Tables Vol C Tables 4.2.6.8 and 6.1.1.4'
Ni Ni -3.0029 0.5091 'International Tables Vol C Tables 4.2.6.8 and 6.1.1.4'
O O 0.0492 0.0322 'International Tables Vol C Tables 4.2.6.8 and 6.1.1.4'

loop_
_geom_angle_atom_site_label_1
_geom_angle_atom_site_label_2
_geom_angle_atom_site_label_3
_geom_angle
_geom_angle_site_symmetry_1
_geom_angle_site_symmetry_3
_geom_angle_publ_flag
O9 Ni1 O11 98.26(10) . 2_657 ?
O9 Ni1 O11 93.73(10) . . ?
O11 Ni1 O11 79.46(9) 2_657 . ?
O9 Ni1 N1 95.20(11) . . ?
O11 Ni1 N1 90.82(9) 2_657 . ?
O11 Ni1 N1 167.66(11) . . ?
O9 Ni1 O4 82.38(10) . 2_667 ?
O11 Ni1 O4 177.36(8) 2_657 2_667 ?
O11 Ni1 O4 97.95(9) . 2_667 ?
N1 Ni1 O4 91.67(10) . 2_667 ?
O9 Ni1 O10 162.84(10) . . ?
O11 Ni1 O10 96.64(9) 2_657 . ?
O11 Ni1 O10 80.65(9) . . ?
N1 Ni1 O10 93.05(10) . . ?
O4 Ni1 O10 82.36(9) 2_667 . ?
O8 Ni2 O3 164.87(11) . 1_545 ?
O8 Ni2 O11 102.63(10) . 2_657 ?
O3 Ni2 O11 91.89(11) 1_545 2_657 ?
O8 Ni2 N2 91.40(11) . 2_556 ?
O3 Ni2 N2 90.46(11) 1_545 2_556 ?
O11 Ni2 N2 99.14(10) 2_657 2_556 ?
O8 Ni2 O10 84.49(9) . 2_657 ?
O3 Ni2 O10 93.80(9) 1_545 2_657 ?
O11 Ni2 O10 80.74(8) 2_657 2_657 ?
N2 Ni2 O10 175.74(10) 2_556 2_657 ?
O8 Ni2 O1 83.06(10) . 2_656 ?
O3 Ni2 O1 81.81(11) 1_545 2_656 ?
O11 Ni2 O1 162.63(9) 2_657 2_656 ?
N2 Ni2 O1 97.09(10) 2_556 2_656 ?
O10 Ni2 O1 83.53(9) 2_657 2_656 ?
C2 C1 C6 119.9(3) . . ?
C2 C1 C7 123.0(3) . . ?
C6 C1 C7 117.1(3) . . ?
C1 C2 C3 120.1(3) . . ?
C1 C2 H2A 120.0 . . ?
C3 C2 H2A 120.0 . . ?
C4 C3 C2 119.8(3) . . ?
C4 C3 C8 120.8(3) . . ?
C2 C3 C8 119.3(3) . . ?
C5 C4 C3 119.4(3) . . ?
C5 C4 H4 120.3 . . ?
C3 C4 H4 120.3 . . ?
C6 C5 C4 121.2(3) . . ?
C6 C5 O5 116.3(3) . . ?
C4 C5 O5 122.4(3) . . ?
C5 C6 C1 119.6(3) . . ?
C5 C6 H6 120.2 . . ?
C1 C6 H6 120.2 . . ?
O1 C7 O2 124.6(3) . . ?
O1 C7 C1 121.4(3) . . ?
O2 C7 C1 114.0(3) . . ?
O4 C8 O3 126.4(3) . . ?
O4 C8 C3 118.9(3) . . ?
O3 C8 C3 114.6(3) . . ?
C10 C9 O5 124.6(3) . . ?
C10 C9 C14 122.3(3) . . ?
O5 C9 C14 113.0(3) . . ?
C9 C10 C11 118.3(3) . . ?
C9 C10 H10 120.8 . . ?
C11 C10 H10 120.8 . . ?
C12 C11 C10 120.7(4) . . ?
C12 C11 H11 119.7 . . ?
C10 C11 H11 119.7 . . ?
C11 C12 C13 120.8(3) . . ?
C11 C12 H12 119.6 . . ?
C13 C12 H12 119.6 . . ?
C12 C13 C14 119.5(3) . . ?
C12 C13 C15 120.7(3) . . ?
C14 C13 C15 119.8(3) . . ?
C9 C14 C13 118.3(3) . . ?
C9 C14 C16 117.2(3) . . ?
C13 C14 C16 124.4(3) . . ?
O6 C15 O7 122.4(3) . . ?
O6 C15 C13 121.1(3) . . ?
O7 C15 C13 116.5(3) . . ?
O9 C16 O8 126.9(3) . . ?
O9 C16 C14 117.5(3) . . ?
O8 C16 C14 115.5(3) . . ?
N1 C17 C18 122.7(3) . . ?
N1 C17 H17 118.6 . . ?
C18 C17 H17 118.6 . . ?
C17 C18 C19 120.6(3) . . ?
C17 C18 H18 119.7 . . ?
C19 C18 H18 119.7 . . ?
C20 C19 C18 116.1(3) . . ?
C20 C19 C22 121.4(3) . . ?
C18 C19 C22 122.5(3) . . ?
C21 C20 C19 120.1(3) . . ?
C21 C20 H20 119.9 . . ?
C19 C20 H20 119.9 . . ?
N1 C21 C20 123.4(3) . . ?
N1 C21 H21 118.3 . . ?
C20 C21 H21 118.3 . . ?
C26 C22 C23 115.1(3) . . ?
C26 C22 C19 121.4(3) . . ?
C23 C22 C19 123.5(3) . . ?
C24 C23 C22 120.5(4) . . ?
C24 C23 H23 119.7 . . ?
C22 C23 H23 119.7 . . ?
N2 C24 C23 123.9(4) . . ?
N2 C24 H24 118.1 . . ?
C23 C24 H24 118.1 . . ?
N2 C25 C26 123.2(4) . . ?
N2 C25 H25 118.4 . . ?
C26 C25 H25 118.4 . . ?
C22 C26 C25 121.3(4) . . ?
C22 C26 H26 119.3 . . ?
C25 C26 H26 119.3 . . ?
C21 N1 C17 116.9(3) . . ?
C21 N1 Ni1 120.3(2) . . ?
C17 N1 Ni1 122.6(2) . . ?
C24 N2 C25 116.0(3) . . ?
C24 N2 Ni2 122.8(2) . 2_556 ?
C25 N2 Ni2 121.2(2) . 2_556 ?
C7 O1 Ni2 132.9(3) . 2_656 ?
C7 O2 H2 112.2 . . ?
C8 O3 Ni2 126.3(2) . 1_565 ?
C8 O3 H3 123.6 . . ?
Ni2 O3 H3 17.4 1_565 . ?
C8 O4 Ni1 126.6(2) . 2_667 ?
C9 O5 C5 120.3(3) . . ?
C16 O8 Ni2 131.5(2) . . ?
C16 O9 Ni1 136.5(2) . . ?
Ni1 O10 Ni2 92.45(9) . 2_657 ?
Ni1 O10 H10A 128.8 . . ?
Ni2 O10 H10A 111.9 2_657 . ?
Ni1 O10 H10B 117.5 . . ?
Ni2 O10 H10B 108.1 2_657 . ?
H10A O10 H10B 97.4 . . ?
Ni2 O11 Ni1 119.51(12) 2_657 2_657 ?
Ni2 O11 Ni1 97.19(9) 2_657 . ?
Ni1 O11 Ni1 100.54(9) 2_657 . ?

loop_
_geom_bond_atom_site_label_1
_geom_bond_atom_site_label_2
_geom_bond_distance
_geom_bond_site_symmetry_2
_geom_bond_publ_flag
Ni1 O9 2.013(3) . ?
Ni1 O11 2.066(2) 2_657 ?
Ni1 O11 2.082(2) . ?
Ni1 N1 2.094(3) . ?
Ni1 O4 2.110(2) 2_667 ?
Ni1 O10 2.109(2) . ?
Ni2 O8 1.987(2) . ?
Ni2 O3 1.995(3) 1_545 ?
Ni2 O11 2.026(2) 2_657 ?
Ni2 N2 2.094(3) 2_556 ?
Ni2 O10 2.159(2) 2_657 ?
Ni2 O1 2.280(3) 2_656 ?
C1 C2 1.379(5) . ?
C1 C6 1.390(5) . ?
C1 C7 1.496(4) . ?
C2 C3 1.395(4) . ?
C2 H2A 0.9300 . ?
C3 C4 1.384(4) . ?
C3 C8 1.513(4) . ?
C4 C5 1.380(5) . ?
C4 H4 0.9300 . ?
C5 C6 1.374(5) . ?
C5 O5 1.390(4) . ?
C6 H6 0.9300 . ?
C7 O1 1.215(4) . ?
C7 O2 1.303(4) . ?
C8 O4 1.251(4) . ?
C8 O3 1.262(4) . ?
C9 C10 1.380(5) . ?
C9 O5 1.389(4) . ?
C9 C14 1.396(5) . ?
C10 C11 1.388(5) . ?
C10 H10 0.9300 . ?
C11 C12 1.385(5) . ?
C11 H11 0.9300 . ?
C12 C13 1.386(5) . ?
C12 H12 0.9300 . ?
C13 C14 1.404(5) . ?
C13 C15 1.510(5) . ?
C14 C16 1.496(5) . ?
C15 O6 1.232(5) . ?
C15 O7 1.267(4) . ?
C16 O9 1.246(4) . ?
C16 O8 1.252(4) . ?
C17 N1 1.347(5) . ?
C17 C18 1.378(5) . ?
C17 H17 0.9300 . ?
C18 C19 1.393(5) . ?
C18 H18 0.9300 . ?
C19 C20 1.388(5) . ?
C19 C22 1.490(5) . ?
C20 C21 1.384(5) . ?
C20 H20 0.9300 . ?
C21 N1 1.335(5) . ?
C21 H21 0.9300 . ?
C22 C26 1.374(6) . ?
C22 C23 1.382(6) . ?
C23 C24 1.378(6) . ?
C23 H23 0.9300 . ?
C24 N2 1.326(5) . ?
C24 H24 0.9300 . ?
C25 N2 1.331(5) . ?
C25 C26 1.377(5) . ?
C25 H25 0.9300 . ?
C26 H26 0.9300 . ?
N2 Ni2 2.094(3) 2_556 ?
O1 Ni2 2.280(3) 2_656 ?
O2 H2 0.9026 . ?
O3 Ni2 1.995(3) 1_565 ?
O3 H3 0.9337 . ?
O4 Ni1 2.110(2) 2_667 ?
O10 Ni2 2.159(2) 2_657 ?
O10 H10A 0.8522 . ?
O10 H10B 0.7716 . ?
O11 Ni2 2.026(2) 2_657 ?
O11 Ni1 2.066(2) 2_657 ?

loop_
_geom_torsion_atom_site_label_1
_geom_torsion_atom_site_label_2
_geom_torsion_atom_site_label_3
_geom_torsion_atom_site_label_4
_geom_torsion
_geom_torsion_site_symmetry_1
_geom_torsion_site_symmetry_2
_geom_torsion_site_symmetry_3
_geom_torsion_site_symmetry_4
_geom_torsion_publ_flag
C6 C1 C2 C3 -1.3(5) . . . . ?
C7 C1 C2 C3 -178.9(3) . . . . ?
C1 C2 C3 C4 -0.9(5) . . . . ?
C1 C2 C3 C8 174.4(3) . . . . ?
C2 C3 C4 C5 2.4(5) . . . . ?
C8 C3 C4 C5 -172.9(3) . . . . ?
C3 C4 C5 C6 -1.7(5) . . . . ?
C3 C4 C5 O5 -176.3(3) . . . . ?
C4 C5 C6 C1 -0.5(5) . . . . ?
O5 C5 C6 C1 174.4(3) . . . . ?
C2 C1 C6 C5 2.0(5) . . . . ?
C7 C1 C6 C5 179.8(3) . . . . ?
C2 C1 C7 O1 176.1(4) . . . . ?
C6 C1 C7 O1 -1.6(5) . . . . ?
C2 C1 C7 O2 -4.6(5) . . . . ?
C6 C1 C7 O2 177.7(3) . . . . ?
C4 C3 C8 O4 -16.0(5) . . . . ?
C2 C3 C8 O4 168.7(3) . . . . ?
C4 C3 C8 O3 160.6(3) . . . . ?
C2 C3 C8 O3 -14.7(5) . . . . ?
O5 C9 C10 C11 -176.7(3) . . . . ?
C14 C9 C10 C11 0.3(5) . . . . ?
C9 C10 C11 C12 -1.6(5) . . . . ?
C10 C11 C12 C13 1.2(5) . . . . ?
C11 C12 C13 C14 0.5(5) . . . . ?
C11 C12 C13 C15 -179.2(3) . . . . ?
C10 C9 C14 C13 1.3(5) . . . . ?
O5 C9 C14 C13 178.7(3) . . . . ?
C10 C9 C14 C16 -176.8(3) . . . . ?
O5 C9 C14 C16 0.6(4) . . . . ?
C12 C13 C14 C9 -1.7(5) . . . . ?
C15 C13 C14 C9 178.0(3) . . . . ?
C12 C13 C14 C16 176.2(3) . . . . ?
C15 C13 C14 C16 -4.0(5) . . . . ?
C12 C13 C15 O6 -164.6(4) . . . . ?
C14 C13 C15 O6 15.7(5) . . . . ?
C12 C13 C15 O7 13.5(5) . . . . ?
C14 C13 C15 O7 -166.3(3) . . . . ?
C9 C14 C16 O9 -99.4(3) . . . . ?
C13 C14 C16 O9 82.6(4) . . . . ?
C9 C14 C16 O8 77.7(4) . . . . ?
C13 C14 C16 O8 -100.3(4) . . . . ?
N1 C17 C18 C19 0.4(6) . . . . ?
C17 C18 C19 C20 0.8(5) . . . . ?
C17 C18 C19 C22 -179.9(3) . . . . ?
C18 C19 C20 C21 -1.6(5) . . . . ?
C22 C19 C20 C21 179.1(3) . . . . ?
C19 C20 C21 N1 1.3(6) . . . . ?
C20 C19 C22 C26 -9.7(6) . . . . ?
C18 C19 C22 C26 171.1(4) . . . . ?
C20 C19 C22 C23 169.4(4) . . . . ?
C18 C19 C22 C23 -9.8(6) . . . . ?
C26 C22 C23 C24 -1.1(7) . . . . ?
C19 C22 C23 C24 179.7(4) . . . . ?
C22 C23 C24 N2 -0.8(8) . . . . ?
C23 C22 C26 C25 1.8(7) . . . . ?
C19 C22 C26 C25 -179.0(4) . . . . ?
N2 C25 C26 C22 -0.9(8) . . . . ?
C20 C21 N1 C17 0.0(5) . . . . ?
C20 C21 N1 Ni1 -176.1(3) . . . . ?
C18 C17 N1 C21 -0.9(5) . . . . ?
C18 C17 N1 Ni1 175.1(3) . . . . ?
O9 Ni1 N1 C21 156.9(3) . . . . ?
O11 Ni1 N1 C21 58.6(3) 2_657 . . . ?
O11 Ni1 N1 C21 20.8(6) . . . . ?
O4 Ni1 N1 C21 -120.6(3) 2_667 . . . ?
O10 Ni1 N1 C21 -38.1(3) . . . . ?
O9 Ni1 N1 C17 -18.9(3) . . . . ?
O11 Ni1 N1 C17 -117.3(3) 2_657 . . . ?
O11 Ni1 N1 C17 -155.1(4) . . . . ?
O4 Ni1 N1 C17 63.6(3) 2_667 . . . ?
O10 Ni1 N1 C17 146.0(3) . . . . ?
C23 C24 N2 C25 1.7(7) . . . . ?
C23 C24 N2 Ni2 -178.2(4) . . . 2_556 ?
C26 C25 N2 C24 -0.9(7) . . . . ?
C26 C25 N2 Ni2 179.0(4) . . . 2_556 ?
O2 C7 O1 Ni2 86.4(5) . . . 2_656 ?
C1 C7 O1 Ni2 -94.4(4) . . . 2_656 ?
O4 C8 O3 Ni2 24.7(5) . . . 1_565 ?
C3 C8 O3 Ni2 -151.6(2) . . . 1_565 ?
O3 C8 O4 Ni1 0.2(5) . . . 2_667 ?
C3 C8 O4 Ni1 176.3(2) . . . 2_667 ?
C10 C9 O5 C5 -22.1(5) . . . . ?
C14 C9 O5 C5 160.6(3) . . . . ?
C6 C5 O5 C9 123.5(3) . . . . ?
C4 C5 O5 C9 -61.6(5) . . . . ?
O9 C16 O8 Ni2 -22.0(5) . . . . ?
C14 C16 O8 Ni2 161.2(2) . . . . ?
O3 Ni2 O8 C16 -144.1(3) 1_545 . . . ?
O11 Ni2 O8 C16 19.2(3) 2_657 . . . ?
N2 Ni2 O8 C16 118.9(3) 2_556 . . . ?
O10 Ni2 O8 C16 -60.0(3) 2_657 . . . ?
O1 Ni2 O8 C16 -144.1(3) 2_656 . . . ?
O8 C16 O9 Ni1 -1.3(5) . . . . ?
C14 C16 O9 Ni1 175.4(2) . . . . ?
O11 Ni1 O9 C16 17.4(3) 2_657 . . . ?
O11 Ni1 O9 C16 97.3(3) . . . . ?
N1 Ni1 O9 C16 -74.2(3) . . . . ?
O4 Ni1 O9 C16 -165.2(3) 2_667 . . . ?
O10 Ni1 O9 C16 167.4(3) . . . . ?
O9 Ni1 O10 Ni2 -50.4(3) . . . 2_657 ?
O11 Ni1 O10 Ni2 99.74(8) 2_657 . . 2_657 ?
O11 Ni1 O10 Ni2 21.62(8) . . . 2_657 ?
N1 Ni1 O10 Ni2 -169.07(10) . . . 2_657 ?
O4 Ni1 O10 Ni2 -77.80(9) 2_667 . . 2_657 ?
O9 Ni1 O11 Ni2 140.38(10) . . . 2_657 ?
O11 Ni1 O11 Ni2 -121.90(14) 2_657 . . 2_657 ?
N1 Ni1 O11 Ni2 -83.3(5) . . . 2_657 ?
O4 Ni1 O11 Ni2 57.56(11) 2_667 . . 2_657 ?
O10 Ni1 O11 Ni2 -23.29(9) . . . 2_657 ?
O9 Ni1 O11 Ni1 -97.72(11) . . . 2_657 ?
O11 Ni1 O11 Ni1 0.0 2_657 . . 2_657 ?
N1 Ni1 O11 Ni1 38.6(5) . . . 2_657 ?
O4 Ni1 O11 Ni1 179.46(10) 2_667 . . 2_657 ?
O10 Ni1 O11 Ni1 98.61(10) . . . 2_657 ?

_cod_database_fobs_code 2108686
